data_7002257
loop_
_publ_author_name
'Salomon, Marcel Ahijado'
'Jungton, Ann-Katrin'
'Braun, Thomas'

_publ_section_title
;
 Activation of ethylene and ammonia at iridium: C--H versus N--H
 oxidative addition
;
_journal_issue 37
_journal_name_full 'Dalton Transactions'
_journal_page_first 7669
_journal_page_last 7677
_journal_paper_doi 10.1039/b906189d
_journal_year 2009
_chemical_formula_moiety 'C28 H54 F8 Ir2 N6 P2, C6 H6'
_chemical_formula_sum 'C34 H60 F8 Ir2 N6 P2'
_chemical_formula_weight 1151.22
_chemical_name_systematic
;
?
;
_space_group_IT_number 14
_symmetry_cell_setting monoclinic
_symmetry_space_group_name_Hall '-P 2ybc'
_symmetry_space_group_name_H-M 'P 1 21/c 1'
_atom_sites_solution_hydrogens geom
_atom_sites_solution_primary direct
_atom_sites_solution_secondary difmap
_audit_creation_method SHELXL-97
_cell_angle_alpha 90.00
_cell_angle_beta 92.8640(10)
_cell_angle_gamma 90.00
_cell_formula_units_Z 2
_cell_length_a 13.6890(2)
_cell_length_b 9.9290(2)
_cell_length_c 15.0110(2)
_cell_measurement_reflns_used 6231
_cell_measurement_temperature 100(2)
_cell_measurement_theta_max 30.03
_cell_measurement_theta_min 2.91
_cell_volume 2037.72(6)
_computing_cell_refinement 'HKL Scalepack(Otwinowski & Minor 1997)'
_computing_data_collection KappaCCCD
_computing_data_reduction 'Denzo and Scalpack (Otwinowski & Minor 1997)'
_computing_molecular_graphics 'SHELXTL-PLUS (1990)'
_computing_publication_material 'SHELXL-97 (Sheldrick, 1997)'
_computing_structure_refinement 'SHELXL-97 (Sheldrick, 1997)'
_computing_structure_solution 'SHELXS-97 (Sheldrick, 1990)'
_diffrn_ambient_temperature 100(2)
_diffrn_measured_fraction_theta_full 0.994
_diffrn_measured_fraction_theta_max 0.994
_diffrn_measurement_device_type 'Kappa CCD'
_diffrn_measurement_method CCD
_diffrn_radiation_monochromator graphite
_diffrn_radiation_source 'fine-focus sealed tube'
_diffrn_radiation_type MoK\a
_diffrn_radiation_wavelength 0.71073
_diffrn_reflns_av_R_equivalents 0.038
_diffrn_reflns_av_sigmaI/netI 0.0215
_diffrn_reflns_limit_h_max 17
_diffrn_reflns_limit_h_min -17
_diffrn_reflns_limit_k_max 12
_diffrn_reflns_limit_k_min -12
_diffrn_reflns_limit_l_max 19
_diffrn_reflns_limit_l_min -19
_diffrn_reflns_number 47134
_diffrn_reflns_theta_full 27.50
_diffrn_reflns_theta_max 27.50
_diffrn_reflns_theta_min 2.91
_exptl_absorpt_coefficient_mu 6.672
_exptl_absorpt_correction_T_max 0.6174
_exptl_absorpt_correction_T_min 0.3091
_exptl_absorpt_correction_type multi-scan
_exptl_absorpt_process_details 'Denzo and Scalpack (Otwinowski & Minor 1997)'
_exptl_crystal_colour colorless
_exptl_crystal_density_diffrn 1.876
_exptl_crystal_density_method 'not measured'
_exptl_crystal_description block
_exptl_crystal_F_000 1124
_exptl_crystal_size_max 0.23
_exptl_crystal_size_mid 0.12
_exptl_crystal_size_min 0.08
_refine_diff_density_max 0.956
_refine_diff_density_min -0.575
_refine_diff_density_rms 0.084
_refine_ls_extinction_method none
_refine_ls_goodness_of_fit_ref 1.049
_refine_ls_hydrogen_treatment mixed
_refine_ls_matrix_type full
_refine_ls_number_parameters 246
_refine_ls_number_reflns 4653
_refine_ls_number_restraints 0
_refine_ls_restrained_S_all 1.049
_refine_ls_R_factor_all 0.0186
_refine_ls_R_factor_gt 0.0159
_refine_ls_shift/su_max 0.001
_refine_ls_shift/su_mean 0.000
_refine_ls_structure_factor_coef Fsqd
_refine_ls_weighting_details 'calc w=1/[\s^2^(Fo^2^)+(0.0074P)^2^+2.5212P] where P=(Fo^2^+2Fc^2^)/3'
_refine_ls_weighting_scheme calc
_refine_ls_wR_factor_gt 0.0332
_refine_ls_wR_factor_ref 0.0340
_reflns_number_gt 4306
_reflns_number_total 4653
_reflns_threshold_expression >2sigma(I)
_cod_data_source_file b906189d.txt
_cod_data_source_block maah19_complex9
_cod_depositor_comments
;
The following automatic conversions were performed:
'_symmetry_cell_setting' value 'Monoclinic' changed to 'monoclinic'
according to '/home/saulius/struct/CIF-dictionaries/cif_core.dic'
dictionary named 'cif_core.dic' version 2.4.1 from 2010-06-29.

Automatic conversion script
Id: cif_fix_enum 1527 2010-12-29 10:47:43Z saulius 
;
_cod_original_sg_symbol_H-M 'P 21/c'
_cod_database_code 7002257

loop_
_symmetry_equiv_pos_as_xyz
'x, y, z'
'-x, y+1/2, -z+1/2'
'-x, -y, -z'
'x, -y-1/2, z-1/2'

loop_
_atom_site_label
_atom_site_type_symbol
_atom_site_fract_x
_atom_site_fract_y
_atom_site_fract_z
_atom_site_U_iso_or_equiv
_atom_site_adp_type
_atom_site_occupancy
_atom_site_symmetry_multiplicity
_atom_site_calc_flag
_atom_site_refinement_flags
_atom_site_disorder_assembly
_atom_site_disorder_group
Ir1 Ir 0.097720(6) 0.090567(8) 0.027407(5) 0.01170(3) Uani 1 1 d . . .
H1D H 0.0849(18) 0.071(2) 0.1266(16) 0.014(6) Uiso 1 1 d . . .
P1 P 0.25528(4) 0.03849(6) 0.06862(4) 0.01371(11) Uani 1 1 d . . .
N1 N 0.05574(13) -0.11109(18) -0.00294(13) 0.0141(4) Uani 1 1 d . . .
H1B H 0.0854 -0.1424 -0.0525 0.017 Uiso 1 1 calc R . .
H1C H 0.0703 -0.1678 0.0443 0.017 Uiso 1 1 calc R . .
N2 N 0.09422(15) 0.1127(2) -0.12116(13) 0.0207(4) Uani 1 1 d . . .
H2D H 0.0703 0.1954 -0.1367 0.031 Uiso 1 1 calc R . .
H2E H 0.0550 0.0479 -0.1467 0.031 Uiso 1 1 calc R . .
H2F H 0.1559 0.1038 -0.1404 0.031 Uiso 1 1 calc R . .
N3 N 0.09843(15) 0.5812(2) 0.07718(14) 0.0218(4) Uani 1 1 d . . .
F1 F 0.01389(11) 0.28392(14) 0.18273(9) 0.0244(3) Uani 1 1 d . . .
F2 F 0.01238(12) 0.54916(16) 0.19954(10) 0.0331(4) Uani 1 1 d . . .
F3 F 0.18075(11) 0.61097(14) -0.04842(10) 0.0280(3) Uani 1 1 d . . .
F4 F 0.19576(11) 0.34969(14) -0.07735(10) 0.0253(3) Uani 1 1 d . . .
C1 C 0.34158(17) -0.0007(2) -0.02033(15) 0.0172(5) Uani 1 1 d . . .
H1A H 0.4047 -0.0310 0.0095 0.021 Uiso 1 1 calc R . .
C2 C 0.36277(18) 0.1241(3) -0.07630(16) 0.0227(5) Uani 1 1 d . . .
H2A H 0.4059 0.0993 -0.1239 0.034 Uiso 1 1 calc R . .
H2B H 0.3947 0.1928 -0.0381 0.034 Uiso 1 1 calc R . .
H2C H 0.3012 0.1600 -0.1027 0.034 Uiso 1 1 calc R . .
C3 C 0.30312(18) -0.1153(3) -0.08045(17) 0.0237(5) Uani 1 1 d . . .
H3A H 0.2395 -0.0899 -0.1083 0.036 Uiso 1 1 calc R . .
H3B H 0.2958 -0.1969 -0.0447 0.036 Uiso 1 1 calc R . .
H3C H 0.3494 -0.1324 -0.1269 0.036 Uiso 1 1 calc R . .
C4 C 0.32135(17) 0.1749(2) 0.13117(16) 0.0192(5) Uani 1 1 d . . .
H4 H 0.3113 0.2572 0.0935 0.023 Uiso 1 1 calc R . .
C5 C 0.2743(2) 0.2079(3) 0.21917(17) 0.0300(6) Uani 1 1 d . . .
H5A H 0.2977 0.1440 0.2652 0.045 Uiso 1 1 calc R . .
H5B H 0.2030 0.2011 0.2108 0.045 Uiso 1 1 calc R . .
H5C H 0.2922 0.2996 0.2377 0.045 Uiso 1 1 calc R . .
C6 C 0.43292(18) 0.1625(3) 0.14710(18) 0.0274(6) Uani 1 1 d . . .
H6A H 0.4590 0.2463 0.1733 0.041 Uiso 1 1 calc R . .
H6B H 0.4629 0.1458 0.0902 0.041 Uiso 1 1 calc R . .
H6C H 0.4479 0.0875 0.1880 0.041 Uiso 1 1 calc R . .
C7 C 0.26232(17) -0.1209(2) 0.13610(16) 0.0182(5) Uani 1 1 d . . .
H7 H 0.2378 -0.1931 0.0943 0.022 Uiso 1 1 calc R . .
C8 C 0.1949(2) -0.1261(3) 0.21395(18) 0.0314(6) Uani 1 1 d . . .
H8A H 0.1951 -0.2174 0.2388 0.047 Uiso 1 1 calc R . .
H8B H 0.1282 -0.1021 0.1929 0.047 Uiso 1 1 calc R . .
H8C H 0.2180 -0.0623 0.2601 0.047 Uiso 1 1 calc R . .
C9 C 0.36468(19) -0.1672(3) 0.16881(19) 0.0317(6) Uani 1 1 d . . .
H9A H 0.3902 -0.1064 0.2158 0.048 Uiso 1 1 calc R . .
H9B H 0.4083 -0.1659 0.1190 0.048 Uiso 1 1 calc R . .
H9C H 0.3611 -0.2589 0.1925 0.048 Uiso 1 1 calc R . .
C10 C 0.10719(15) 0.2922(2) 0.05101(15) 0.0148(4) Uani 1 1 d . . .
C11 C 0.06104(17) 0.3572(2) 0.12092(15) 0.0184(5) Uani 1 1 d . . .
C12 C 0.05912(18) 0.4940(2) 0.13102(16) 0.0214(5) Uani 1 1 d . . .
C13 C 0.14136(17) 0.5248(2) 0.01007(17) 0.0199(5) Uani 1 1 d . . .
C14 C 0.14780(17) 0.3889(2) -0.00401(16) 0.0182(5) Uani 1 1 d . . .
C15 C 0.4117(2) 0.5323(3) 0.0337(2) 0.0376(7) Uani 1 1 d . . .
H15 H 0.3507 0.5547 0.0575 0.045 Uiso 1 1 calc R . .
C16 C 0.4946(2) 0.5226(3) 0.0898(2) 0.0401(7) Uani 1 1 d . . .
H16 H 0.4904 0.5383 0.1520 0.048 Uiso 1 1 calc R . .
C17 C 0.4168(2) 0.5097(3) -0.0562(2) 0.0366(7) Uani 1 1 d . . .
H17 H 0.3598 0.5163 -0.0947 0.044 Uiso 1 1 calc R . .

loop_
_atom_site_aniso_label
_atom_site_aniso_U_11
_atom_site_aniso_U_22
_atom_site_aniso_U_33
_atom_site_aniso_U_23
_atom_site_aniso_U_13
_atom_site_aniso_U_12
Ir1 0.01117(5) 0.01064(5) 0.01323(5) -0.00024(3) 0.00020(3) -0.00026(3)
P1 0.0121(3) 0.0144(3) 0.0145(3) -0.0005(2) 0.0002(2) -0.0001(2)
N1 0.0124(9) 0.0119(9) 0.0180(9) 0.0001(7) 0.0014(7) 0.0008(7)
N2 0.0173(10) 0.0242(11) 0.0204(10) -0.0008(8) 0.0001(8) -0.0026(9)
N3 0.0233(11) 0.0149(10) 0.0266(11) 0.0005(8) -0.0035(9) 0.0011(8)
F1 0.0349(8) 0.0188(7) 0.0203(7) -0.0006(6) 0.0104(6) 0.0011(6)
F2 0.0523(10) 0.0218(8) 0.0263(8) -0.0056(6) 0.0125(7) 0.0067(7)
F3 0.0287(8) 0.0166(7) 0.0393(9) 0.0075(6) 0.0090(7) -0.0028(6)
F4 0.0277(8) 0.0197(7) 0.0298(8) 0.0016(6) 0.0148(6) -0.0014(6)
C1 0.0135(11) 0.0204(12) 0.0178(11) 0.0007(9) 0.0016(9) 0.0012(9)
C2 0.0202(12) 0.0259(13) 0.0223(12) 0.0039(10) 0.0042(10) 0.0002(10)
C3 0.0223(13) 0.0251(13) 0.0241(13) -0.0072(10) 0.0047(10) -0.0004(10)
C4 0.0168(12) 0.0191(12) 0.0212(12) -0.0034(10) -0.0042(9) 0.0005(9)
C5 0.0293(14) 0.0370(16) 0.0232(13) -0.0117(12) -0.0042(11) 0.0005(12)
C6 0.0174(13) 0.0305(15) 0.0333(14) -0.0042(12) -0.0076(10) -0.0021(11)
C7 0.0175(11) 0.0189(12) 0.0184(11) 0.0045(9) 0.0019(9) -0.0003(9)
C8 0.0312(15) 0.0355(16) 0.0279(14) 0.0138(12) 0.0070(11) 0.0097(12)
C9 0.0231(14) 0.0348(16) 0.0369(15) 0.0142(13) -0.0003(11) 0.0050(12)
C10 0.0119(10) 0.0141(11) 0.0182(11) 0.0012(9) -0.0025(8) 0.0013(9)
C11 0.0221(12) 0.0171(12) 0.0161(11) 0.0007(9) -0.0001(9) -0.0009(10)
C12 0.0247(13) 0.0194(12) 0.0201(12) -0.0043(10) 0.0002(10) 0.0047(10)
C13 0.0168(12) 0.0144(12) 0.0283(13) 0.0039(10) -0.0009(10) -0.0009(9)
C14 0.0146(11) 0.0181(12) 0.0219(12) -0.0014(9) 0.0008(9) -0.0009(9)
C15 0.0262(15) 0.0403(18) 0.0458(18) -0.0005(14) -0.0044(13) 0.0013(13)
C16 0.0416(18) 0.0439(19) 0.0338(16) -0.0038(14) -0.0081(13) 0.0030(15)
C17 0.0295(15) 0.0356(17) 0.0432(17) -0.0042(14) -0.0125(13) 0.0025(13)

loop_
_atom_type_symbol
_atom_type_description
_atom_type_scat_dispersion_real
_atom_type_scat_dispersion_imag
_atom_type_scat_source
C C 0.0033 0.0016 'International Tables Vol C Tables 4.2.6.8 and 6.1.1.4'
H H 0.0000 0.0000 'International Tables Vol C Tables 4.2.6.8 and 6.1.1.4'
Ir Ir -1.4442 7.9887 'International Tables Vol C Tables 4.2.6.8 and 6.1.1.4'
N N 0.0061 0.0033 'International Tables Vol C Tables 4.2.6.8 and 6.1.1.4'
P P 0.1023 0.0942 'International Tables Vol C Tables 4.2.6.8 and 6.1.1.4'
F F 0.0171 0.0103 'International Tables Vol C Tables 4.2.6.8 and 6.1.1.4'

loop_
_geom_angle_atom_site_label_1
_geom_angle_atom_site_label_2
_geom_angle_atom_site_label_3
_geom_angle
_geom_angle_site_symmetry_1
_geom_angle_site_symmetry_3
_geom_angle_publ_flag
C10 Ir1 N1 89.40(8) . 3 ?
C10 Ir1 N1 167.80(8) . . ?
N1 Ir1 N1 78.40(8) 3 . ?
C10 Ir1 N2 94.29(8) . . ?
N1 Ir1 N2 81.18(7) 3 . ?
N1 Ir1 N2 83.51(7) . . ?
C10 Ir1 P1 97.18(6) . . ?
N1 Ir1 P1 170.20(5) 3 . ?
N1 Ir1 P1 94.97(5) . . ?
N2 Ir1 P1 105.44(5) . . ?
C10 Ir1 H1D 87.8(9) . . ?
N1 Ir1 H1D 91.1(9) 3 . ?
N1 Ir1 H1D 92.8(9) . . ?
N2 Ir1 H1D 172.0(9) . . ?
P1 Ir1 H1D 81.9(9) . . ?
C4 P1 C1 101.77(11) . . ?
C4 P1 C7 109.33(11) . . ?
C1 P1 C7 101.11(11) . . ?
C4 P1 Ir1 113.78(8) . . ?
C1 P1 Ir1 118.57(8) . . ?
C7 P1 Ir1 111.14(7) . . ?
Ir1 N1 Ir1 101.60(8) 3 . ?
Ir1 N1 H1B 111.5 3 . ?
Ir1 N1 H1B 111.5 . . ?
Ir1 N1 H1C 111.5 3 . ?
Ir1 N1 H1C 111.5 . . ?
H1B N1 H1C 109.3 . . ?
Ir1 N2 H2D 109.5 . . ?
Ir1 N2 H2E 109.5 . . ?
H2D N2 H2E 109.5 . . ?
Ir1 N2 H2F 109.5 . . ?
H2D N2 H2F 109.5 . . ?
H2E N2 H2F 109.5 . . ?
C13 N3 C12 113.7(2) . . ?
C3 C1 C2 110.3(2) . . ?
C3 C1 P1 111.44(16) . . ?
C2 C1 P1 111.54(16) . . ?
C3 C1 H1A 107.8 . . ?
C2 C1 H1A 107.8 . . ?
P1 C1 H1A 107.8 . . ?
C1 C2 H2A 109.5 . . ?
C1 C2 H2B 109.5 . . ?
H2A C2 H2B 109.5 . . ?
C1 C2 H2C 109.5 . . ?
H2A C2 H2C 109.5 . . ?
H2B C2 H2C 109.5 . . ?
C1 C3 H3A 109.5 . . ?
C1 C3 H3B 109.5 . . ?
H3A C3 H3B 109.5 . . ?
C1 C3 H3C 109.5 . . ?
H3A C3 H3C 109.5 . . ?
H3B C3 H3C 109.5 . . ?
C5 C4 C6 109.8(2) . . ?
C5 C4 P1 112.13(17) . . ?
C6 C4 P1 118.35(17) . . ?
C5 C4 H4 105.1 . . ?
C6 C4 H4 105.1 . . ?
P1 C4 H4 105.1 . . ?
C4 C5 H5A 109.5 . . ?
C4 C5 H5B 109.5 . . ?
H5A C5 H5B 109.5 . . ?
C4 C5 H5C 109.5 . . ?
H5A C5 H5C 109.5 . . ?
H5B C5 H5C 109.5 . . ?
C4 C6 H6A 109.5 . . ?
C4 C6 H6B 109.5 . . ?
H6A C6 H6B 109.5 . . ?
C4 C6 H6C 109.5 . . ?
H6A C6 H6C 109.5 . . ?
H6B C6 H6C 109.5 . . ?
C8 C7 C9 108.8(2) . . ?
C8 C7 P1 115.14(17) . . ?
C9 C7 P1 116.56(17) . . ?
C8 C7 H7 105.0 . . ?
C9 C7 H7 105.0 . . ?
P1 C7 H7 105.0 . . ?
C7 C8 H8A 109.5 . . ?
C7 C8 H8B 109.5 . . ?
H8A C8 H8B 109.5 . . ?
C7 C8 H8C 109.5 . . ?
H8A C8 H8C 109.5 . . ?
H8B C8 H8C 109.5 . . ?
C7 C9 H9A 109.5 . . ?
C7 C9 H9B 109.5 . . ?
H9A C9 H9B 109.5 . . ?
C7 C9 H9C 109.5 . . ?
H9A C9 H9C 109.5 . . ?
H9B C9 H9C 109.5 . . ?
C14 C10 C11 109.4(2) . . ?
C14 C10 Ir1 126.56(17) . . ?
C11 C10 Ir1 123.58(17) . . ?
F1 C11 C12 116.2(2) . . ?
F1 C11 C10 120.5(2) . . ?
C12 C11 C10 123.3(2) . . ?
N3 C12 F2 115.1(2) . . ?
N3 C12 C11 125.0(2) . . ?
F2 C12 C11 119.9(2) . . ?
N3 C13 F3 115.7(2) . . ?
N3 C13 C14 124.9(2) . . ?
F3 C13 C14 119.4(2) . . ?
F4 C14 C13 116.3(2) . . ?
F4 C14 C10 120.0(2) . . ?
C13 C14 C10 123.7(2) . . ?
C17 C15 C16 120.4(3) . . ?
C17 C15 H15 119.8 . . ?
C16 C15 H15 119.8 . . ?
C17 C16 C15 120.3(3) 3_665 . ?
C17 C16 H16 119.8 3_665 . ?
C15 C16 H16 119.8 . . ?
C16 C17 C15 119.2(3) 3_665 . ?
C16 C17 H17 120.4 3_665 . ?
C15 C17 H17 120.4 . . ?

loop_
_geom_bond_atom_site_label_1
_geom_bond_atom_site_label_2
_geom_bond_distance
_geom_bond_site_symmetry_2
_geom_bond_publ_flag
Ir1 C10 2.036(2) . ?
Ir1 N1 2.1243(18) 3 ?
Ir1 N1 2.1261(18) . ?
Ir1 N2 2.239(2) . ?
Ir1 P1 2.2735(6) . ?
Ir1 H1D 1.52(2) . ?
P1 C4 1.857(2) . ?
P1 C1 1.867(2) . ?
P1 C7 1.879(2) . ?
N1 Ir1 2.1243(18) 3 ?
N1 H1B 0.9200 . ?
N1 H1C 0.9200 . ?
N2 H2D 0.9100 . ?
N2 H2E 0.9100 . ?
N2 H2F 0.9100 . ?
N3 C13 1.316(3) . ?
N3 C12 1.317(3) . ?
F1 C11 1.366(3) . ?
F2 C12 1.354(3) . ?
F3 C13 1.357(3) . ?
F4 C14 1.366(3) . ?
C1 C3 1.529(3) . ?
C1 C2 1.533(3) . ?
C1 H1A 1.0000 . ?
C2 H2A 0.9800 . ?
C2 H2B 0.9800 . ?
C2 H2C 0.9800 . ?
C3 H3A 0.9800 . ?
C3 H3B 0.9800 . ?
C3 H3C 0.9800 . ?
C4 C5 1.534(3) . ?
C4 C6 1.539(3) . ?
C4 H4 1.0000 . ?
C5 H5A 0.9800 . ?
C5 H5B 0.9800 . ?
C5 H5C 0.9800 . ?
C6 H6A 0.9800 . ?
C6 H6B 0.9800 . ?
C6 H6C 0.9800 . ?
C7 C8 1.526(3) . ?
C7 C9 1.532(3) . ?
C7 H7 1.0000 . ?
C8 H8A 0.9800 . ?
C8 H8B 0.9800 . ?
C8 H8C 0.9800 . ?
C9 H9A 0.9800 . ?
C9 H9B 0.9800 . ?
C9 H9C 0.9800 . ?
C10 C14 1.400(3) . ?
C10 C11 1.408(3) . ?
C11 C12 1.368(3) . ?
C13 C14 1.369(3) . ?
C15 C17 1.374(4) . ?
C15 C16 1.384(4) . ?
C15 H15 0.9500 . ?
C16 C17 1.374(4) 3_665 ?
C16 H16 0.9500 . ?
C17 C16 1.374(4) 3_665 ?
C17 H17 0.9500 . ?
